data_2228198
loop_
_publ_author_name
'Sun, Ting'
'Li, Jing'
'Yang, Feng-Ling'

_publ_section_title
;
 1-(3-Chlorophenyl)-3-(4-nitrophenyl)urea
;
_journal_coeditor_code ZS2070
_journal_issue 11
_journal_name_full 'Acta Crystallographica Section E'
_journal_page_first o2812
_journal_paper_doi 10.1107/S1600536810040201
_journal_volume 66
_journal_year 2010
_chemical_formula_iupac 'C13 H10 Cl N3 O3'
_chemical_formula_moiety 'C13 H10 Cl N3 O3'
_chemical_formula_sum 'C13 H10 Cl N3 O3'
_chemical_formula_weight 291.69
_chemical_name_systematic
;
1-(3-Chlorophenyl)-3-(4-nitrophenyl)urea
;
_space_group_IT_number 14
_symmetry_cell_setting monoclinic
_symmetry_space_group_name_Hall '-P 2yn'
_symmetry_space_group_name_H-M 'P 1 21/n 1'
_atom_sites_solution_hydrogens geom
_atom_sites_solution_primary direct
_atom_sites_solution_secondary difmap
_cell_angle_alpha 90.00
_cell_angle_beta 99.866(5)
_cell_angle_gamma 90.00
_cell_formula_units_Z 4
_cell_length_a 8.3410(13)
_cell_length_b 12.5410(18)
_cell_length_c 12.1120(16)
_cell_measurement_reflns_used 4351
_cell_measurement_temperature 113(2)
_cell_measurement_theta_max 27.90
_cell_measurement_theta_min 1.60
_cell_volume 1248.2(3)
_computing_cell_refinement '<i>CrystalClear-SM Expert</i> (Rigaku, 2009)'
_computing_data_collection '<i>CrystalClear-SM Expert</i> (Rigaku, 2009)'
_computing_data_reduction '<i>CrystalClear-SM Expert</i> (Rigaku, 2009)'
_computing_molecular_graphics 'CrystalStructure (Rigaku, 2009)'
_computing_publication_material 'CrystalStructure (Rigaku, 2009)'
_computing_structure_refinement 'SHELXL97 (Sheldrick, 2008)'
_computing_structure_solution 'SHELXS97 (Sheldrick, 2008)'
_diffrn_ambient_temperature 113(2)
_diffrn_detector_area_resol_mean 14.222
_diffrn_measured_fraction_theta_full 0.998
_diffrn_measured_fraction_theta_max 0.998
_diffrn_measurement_device_type 'Rigaku Saturn724 CCD'
_diffrn_measurement_method \w
_diffrn_radiation_monochromator multilayer
_diffrn_radiation_source 'rotating anode'
_diffrn_radiation_type MoK\a
_diffrn_radiation_wavelength 0.71075
_diffrn_reflns_av_R_equivalents 0.0409
_diffrn_reflns_av_sigmaI/netI 0.0326
_diffrn_reflns_limit_h_max 10
_diffrn_reflns_limit_h_min -10
_diffrn_reflns_limit_k_max 16
_diffrn_reflns_limit_k_min -16
_diffrn_reflns_limit_l_max 15
_diffrn_reflns_limit_l_min -15
_diffrn_reflns_number 15672
_diffrn_reflns_theta_full 27.88
_diffrn_reflns_theta_max 27.88
_diffrn_reflns_theta_min 2.36
_diffrn_standards_number 0
_exptl_absorpt_coefficient_mu 0.317
_exptl_absorpt_correction_T_max 0.9393
_exptl_absorpt_correction_T_min 0.9277
_exptl_absorpt_correction_type multi-scan
_exptl_absorpt_process_details '(<i>CrystalClear-SM Expert</i>; Rigaku, 2009)'
_exptl_crystal_colour colorless
_exptl_crystal_density_diffrn 1.552
_exptl_crystal_density_method 'not measured'
_exptl_crystal_description prism
_exptl_crystal_F_000 600
_exptl_crystal_size_max 0.24
_exptl_crystal_size_mid 0.22
_exptl_crystal_size_min 0.20
_refine_diff_density_max 0.413
_refine_diff_density_min -0.243
_refine_ls_extinction_method none
_refine_ls_goodness_of_fit_ref 1.038
_refine_ls_hydrogen_treatment mixed
_refine_ls_matrix_type full
_refine_ls_number_parameters 189
_refine_ls_number_reflns 2964
_refine_ls_number_restraints 0
_refine_ls_restrained_S_all 1.038
_refine_ls_R_factor_all 0.0398
_refine_ls_R_factor_gt 0.0330
_refine_ls_shift/su_max 0.001
_refine_ls_shift/su_mean 0.000
_refine_ls_structure_factor_coef Fsqd
_refine_ls_weighting_details 'calc w=1/[\s^2^(Fo^2^)+(0.0589P)^2^] where P=(Fo^2^+2Fc^2^)/3'
_refine_ls_weighting_scheme calc
_refine_ls_wR_factor_gt 0.0883
_refine_ls_wR_factor_ref 0.0916
_reflns_number_gt 2396
_reflns_number_total 2964
_reflns_threshold_expression I>2\s(I)
_cod_data_source_file zs2070.cif
_cod_data_source_block I
_cod_original_sg_symbol_H-M 'P 21/n'
_cod_database_code 2228198
_cod_database_fobs_code 2228198

loop_
_symmetry_equiv_pos_as_xyz
'x, y, z'
'-x+1/2, y+1/2, -z+1/2'
'-x, -y, -z'
'x-1/2, -y-1/2, z-1/2'

loop_
_atom_site_type_symbol
_atom_site_label
_atom_site_fract_x
_atom_site_fract_y
_atom_site_fract_z
_atom_site_U_iso_or_equiv
_atom_site_adp_type
_atom_site_calc_flag
_atom_site_refinement_flags
_atom_site_occupancy
_atom_site_disorder_assembly
_atom_site_disorder_group
Cl Cl1 0.22721(4) 0.01383(3) 0.53821(3) 0.02970(12) Uani d . 1 . .
O O1 0.31522(10) 0.39764(6) 0.45111(7) 0.0187(2) Uani d . 1 . .
O O2 0.55192(10) 0.80112(7) 0.13369(7) 0.0218(2) Uani d . 1 . .
O O3 0.49009(10) 0.93629(7) 0.22967(7) 0.0221(2) Uani d . 1 . .
N N1 0.17484(13) 0.41897(8) 0.59747(9) 0.0177(2) Uani d . 1 . .
N N2 0.23742(12) 0.56468(8) 0.50077(9) 0.0171(2) Uani d . 1 . .
N N3 0.49071(11) 0.83930(8) 0.21073(8) 0.0173(2) Uani d . 1 . .
C C1 0.24839(13) 0.45459(9) 0.51100(10) 0.0152(2) Uani d . 1 . .
C C2 0.15298(14) 0.31274(9) 0.62949(10) 0.0153(2) Uani d . 1 . .
C C3 0.20047(14) 0.22475(9) 0.57217(10) 0.0175(3) Uani d . 1 . .
H H3 0.2525 0.2338 0.5089 0.021 Uiso calc R 1 . .
C C4 0.16951(15) 0.12397(9) 0.61013(10) 0.0191(3) Uani d . 1 . .
C C5 0.09396(15) 0.10706(10) 0.70225(10) 0.0205(3) Uani d . 1 . .
H H5 0.0743 0.0369 0.7262 0.025 Uiso calc R 1 . .
C C6 0.04799(14) 0.19542(10) 0.75831(10) 0.0198(3) Uani d . 1 . .
H H6 -0.0042 0.1858 0.8215 0.024 Uiso calc R 1 . .
C C7 0.07749(14) 0.29736(9) 0.72298(10) 0.0175(3) Uani d . 1 . .
H H7 0.0463 0.3573 0.7624 0.021 Uiso calc R 1 . .
C C8 0.29852(14) 0.62892(9) 0.42460(10) 0.0151(2) Uani d . 1 . .
C C9 0.34844(14) 0.59016(9) 0.32687(10) 0.0177(3) Uani d . 1 . .
H H9 0.3407 0.5162 0.3096 0.021 Uiso calc R 1 . .
C C10 0.40879(14) 0.66018(10) 0.25622(10) 0.0178(3) Uani d . 1 . .
H H10 0.4434 0.6348 0.1903 0.021 Uiso calc R 1 . .
C C11 0.41844(14) 0.76771(9) 0.28220(10) 0.0157(2) Uani d . 1 . .
C C12 0.36528(14) 0.80862(9) 0.37613(10) 0.0174(3) Uani d . 1 . .
H H12 0.3702 0.8830 0.3913 0.021 Uiso calc R 1 . .
C C13 0.30537(14) 0.73906(10) 0.44672(10) 0.0174(3) Uani d . 1 . .
H H13 0.2681 0.7657 0.5113 0.021 Uiso calc R 1 . .
H H1 0.1324(18) 0.4614(13) 0.6334(14) 0.035(5) Uiso d . 1 . .
H H2 0.1933(16) 0.5948(12) 0.5489(12) 0.024(4) Uiso d . 1 . .

loop_
_atom_site_aniso_label
_atom_site_aniso_U_11
_atom_site_aniso_U_22
_atom_site_aniso_U_33
_atom_site_aniso_U_12
_atom_site_aniso_U_13
_atom_site_aniso_U_23
Cl1 0.0455(2) 0.01399(17) 0.0309(2) 0.00282(13) 0.01006(16) -0.00398(12)
O1 0.0246(5) 0.0139(4) 0.0200(4) 0.0023(3) 0.0111(4) -0.0004(3)
O2 0.0264(5) 0.0220(5) 0.0196(4) -0.0022(4) 0.0115(4) 0.0009(4)
O3 0.0290(5) 0.0128(4) 0.0259(5) -0.0023(3) 0.0089(4) 0.0026(3)
N1 0.0245(6) 0.0118(5) 0.0195(5) 0.0016(4) 0.0114(4) -0.0003(4)
N2 0.0244(6) 0.0115(5) 0.0182(5) 0.0011(4) 0.0120(4) -0.0003(4)
N3 0.0171(5) 0.0172(5) 0.0178(5) -0.0014(4) 0.0035(4) 0.0030(4)
C1 0.0159(6) 0.0137(5) 0.0164(5) -0.0012(4) 0.0037(4) 0.0008(4)
C2 0.0151(6) 0.0132(5) 0.0173(6) -0.0008(4) 0.0019(5) 0.0017(4)
C3 0.0191(6) 0.0168(6) 0.0171(6) 0.0007(5) 0.0042(5) 0.0000(5)
C4 0.0220(6) 0.0141(6) 0.0202(6) 0.0015(5) 0.0011(5) -0.0023(5)
C5 0.0235(6) 0.0147(6) 0.0228(6) -0.0032(5) 0.0020(5) 0.0037(5)
C6 0.0197(6) 0.0209(6) 0.0192(6) -0.0023(5) 0.0045(5) 0.0043(5)
C7 0.0187(6) 0.0165(6) 0.0179(6) 0.0004(5) 0.0050(5) 0.0009(4)
C8 0.0147(6) 0.0142(6) 0.0171(5) -0.0001(4) 0.0046(4) 0.0016(4)
C9 0.0223(6) 0.0137(5) 0.0181(6) -0.0004(5) 0.0067(5) -0.0010(4)
C10 0.0208(6) 0.0168(6) 0.0172(6) 0.0012(5) 0.0072(5) -0.0006(5)
C11 0.0160(6) 0.0150(6) 0.0168(6) -0.0009(4) 0.0049(5) 0.0034(4)
C12 0.0205(6) 0.0132(5) 0.0194(6) -0.0001(4) 0.0056(5) 0.0000(4)
C13 0.0212(6) 0.0148(6) 0.0176(6) 0.0010(5) 0.0076(5) -0.0010(4)

loop_
_atom_type_symbol
_atom_type_description
_atom_type_scat_dispersion_real
_atom_type_scat_dispersion_imag
_atom_type_scat_source
C C 0.0033 0.0016 'International Tables Vol C Tables 4.2.6.8 and 6.1.1.4'
H H 0.0000 0.0000 'International Tables Vol C Tables 4.2.6.8 and 6.1.1.4'
N N 0.0061 0.0033 'International Tables Vol C Tables 4.2.6.8 and 6.1.1.4'
O O 0.0106 0.0060 'International Tables Vol C Tables 4.2.6.8 and 6.1.1.4'
Cl Cl 0.1484 0.1585 'International Tables Vol C Tables 4.2.6.8 and 6.1.1.4'

loop_
_geom_angle_atom_site_label_1
_geom_angle_atom_site_label_2
_geom_angle_atom_site_label_3
_geom_angle_site_symmetry_1
_geom_angle_site_symmetry_3
_geom_angle
_geom_angle_publ_flag
C1 N1 C2 . . 127.77(10) ?
C1 N1 H1 . . 119.4(12) ?
C2 N1 H1 . . 112.7(12) ?
C8 N2 C1 . . 127.69(10) ?
C8 N2 H2 . . 117.4(10) ?
C1 N2 H2 . . 114.8(10) ?
O2 N3 O3 . . 122.45(10) ?
O2 N3 C11 . . 118.67(10) ?
O3 N3 C11 . . 118.88(10) ?
O1 C1 N1 . . 124.88(11) ?
O1 C1 N2 . . 124.04(11) ?
N1 C1 N2 . . 111.08(10) ?
C3 C2 C7 . . 119.89(11) ?
C3 C2 N1 . . 123.33(11) ?
C7 C2 N1 . . 116.78(10) ?
C4 C3 C2 . . 118.12(11) ?
C4 C3 H3 . . 120.9 ?
C2 C3 H3 . . 120.9 ?
C3 C4 C5 . . 122.85(11) ?
C3 C4 Cl1 . . 118.29(9) ?
C5 C4 Cl1 . . 118.85(10) ?
C6 C5 C4 . . 118.22(11) ?
C6 C5 H5 . . 120.9 ?
C4 C5 H5 . . 120.9 ?
C7 C6 C5 . . 120.52(11) ?
C7 C6 H6 . . 119.7 ?
C5 C6 H6 . . 119.7 ?
C6 C7 C2 . . 120.39(11) ?
C6 C7 H7 . . 119.8 ?
C2 C7 H7 . . 119.8 ?
N2 C8 C13 . . 116.84(10) ?
N2 C8 C9 . . 123.70(11) ?
C13 C8 C9 . . 119.44(11) ?
C10 C9 C8 . . 119.59(11) ?
C10 C9 H9 . . 120.2 ?
C8 C9 H9 . . 120.2 ?
C9 C10 C11 . . 119.48(11) ?
C9 C10 H10 . . 120.3 ?
C11 C10 H10 . . 120.3 ?
C10 C11 C12 . . 122.16(11) ?
C10 C11 N3 . . 118.82(10) ?
C12 C11 N3 . . 119.00(11) ?
C13 C12 C11 . . 118.46(11) ?
C13 C12 H12 . . 120.8 ?
C11 C12 H12 . . 120.8 ?
C12 C13 C8 . . 120.81(11) ?
C12 C13 H13 . . 119.6 ?
C8 C13 H13 . . 119.6 ?

loop_
_geom_bond_atom_site_label_1
_geom_bond_atom_site_label_2
_geom_bond_site_symmetry_2
_geom_bond_distance
_geom_bond_publ_flag
Cl1 C4 . 1.7441(12) ?
O1 C1 . 1.2187(14) ?
O2 N3 . 1.2345(13) ?
O3 N3 . 1.2380(13) ?
N1 C1 . 1.3759(15) ?
N1 C2 . 1.4080(14) ?
N1 H1 . 0.806(16) ?
N2 C8 . 1.3860(15) ?
N2 C1 . 1.3879(15) ?
N2 H2 . 0.832(14) ?
N3 C11 . 1.4483(14) ?
C2 C3 . 1.3968(16) ?
C2 C7 . 1.4001(16) ?
C3 C4 . 1.3842(16) ?
C3 H3 . 0.9500 ?
C4 C5 . 1.3885(16) ?
C5 C6 . 1.3876(17) ?
C5 H5 . 0.9500 ?
C6 C7 . 1.3835(16) ?
C6 H6 . 0.9500 ?
C7 H7 . 0.9500 ?
C8 C13 . 1.4064(16) ?
C8 C9 . 1.4070(15) ?
C9 C10 . 1.3800(16) ?
C9 H9 . 0.9500 ?
C10 C11 . 1.3840(17) ?
C10 H10 . 0.9500 ?
C11 C12 . 1.3882(16) ?
C12 C13 . 1.3741(16) ?
C12 H12 . 0.9500 ?
C13 H13 . 0.9500 ?

loop_
_geom_hbond_atom_site_label_D
_geom_hbond_atom_site_label_H
_geom_hbond_atom_site_label_A
_geom_hbond_site_symmetry_A
_geom_hbond_distance_DH
_geom_hbond_distance_HA
_geom_hbond_distance_DA
_geom_hbond_angle_DHA
_geom_hbond_publ_flag
N1 H1 O3 4_576 0.807(16) 2.211(16) 3.0131(14) 172.8(16) yes
N2 H2 O2 4_576 0.832(14) 2.136(14) 2.9448(14) 164.1(14) yes
C3 H3 O1 . 0.95 2.26 2.8720(15) 121 yes
C9 H9 O1 . 0.95 2.31 2.8833(15) 118 yes
C12 H12 Cl1 1_565 0.95 2.83 3.5465(13) 133 yes

loop_
_geom_torsion_atom_site_label_1
_geom_torsion_atom_site_label_2
_geom_torsion_atom_site_label_3
_geom_torsion_atom_site_label_4
_geom_torsion_site_symmetry_1
_geom_torsion_site_symmetry_2
_geom_torsion_site_symmetry_3
_geom_torsion_site_symmetry_4
_geom_torsion
_geom_torsion_publ_flag
C2 N1 C1 O1 . . . . -4.21(19) ?
C2 N1 C1 N2 . . . . 176.06(11) ?
C8 N2 C1 O1 . . . . -0.55(19) ?
C8 N2 C1 N1 . . . . 179.19(11) ?
C1 N1 C2 C3 . . . . -2.48(19) ?
C1 N1 C2 C7 . . . . 178.39(11) ?
C7 C2 C3 C4 . . . . 0.46(17) ?
N1 C2 C3 C4 . . . . -178.64(11) ?
C2 C3 C4 C5 . . . . -0.09(18) ?
C2 C3 C4 Cl1 . . . . 179.53(9) ?
C3 C4 C5 C6 . . . . -0.06(19) ?
Cl1 C4 C5 C6 . . . . -179.68(9) ?
C4 C5 C6 C7 . . . . -0.16(18) ?
C5 C6 C7 C2 . . . . 0.54(17) ?
C3 C2 C7 C6 . . . . -0.69(17) ?
N1 C2 C7 C6 . . . . 178.47(11) ?
C1 N2 C8 C13 . . . . -165.69(11) ?
C1 N2 C8 C9 . . . . 16.15(18) ?
N2 C8 C9 C10 . . . . -179.59(11) ?
C13 C8 C9 C10 . . . . 2.29(17) ?
C8 C9 C10 C11 . . . . -0.37(17) ?
C9 C10 C11 C12 . . . . -1.71(18) ?
C9 C10 C11 N3 . . . . 176.47(10) ?
O2 N3 C11 C10 . . . . -5.16(16) ?
O3 N3 C11 C10 . . . . 175.45(10) ?
O2 N3 C11 C12 . . . . 173.09(10) ?
O3 N3 C11 C12 . . . . -6.30(16) ?
C10 C11 C12 C13 . . . . 1.80(17) ?
N3 C11 C12 C13 . . . . -176.39(10) ?
C11 C12 C13 C8 . . . . 0.20(17) ?
N2 C8 C13 C12 . . . . 179.54(10) ?
C9 C8 C13 C12 . . . . -2.22(18) ?

loop_
_cod_related_entry_id
_cod_related_entry_database
_cod_related_entry_code
1 ChemSpider 3323323
